data_4022723
loop_
_publ_author_name
'Akio Kamimura'
'Hidenori Okawa'
'Yuki Morisaki'
'Shingo Ishikawa'
'Hidemitsu Uno'

_publ_section_title
;
 Asymmetric Thio-Michael/Nucleophilic Addition Domino Reaction
 with Chiral N-Sulfinimines
;
_journal_name_full 'Journal of Organic Chemistry'
_journal_page_first 3569
_journal_page_last 3572
_journal_paper_doi 10.1021/jo062251h
_journal_volume 72
_journal_year 2007
_chemical_absolute_configuration rm
_chemical_formula_moiety 'C27 H31 N O3 S2 '
_chemical_formula_sum 'C27 H31 N O3 S2'
_chemical_formula_weight 481.67
_space_group_IT_number 4
_symmetry_cell_setting monoclinic
_symmetry_Int_Tables_number 4
_symmetry_space_group_name_Hall 'P 2yb'
_symmetry_space_group_name_H-M 'P 1 21 1'
_atom_sites_solution_hydrogens geom
_atom_sites_solution_primary direct
_atom_sites_solution_secondary difmap
_audit_creation_date 2006-01-07
_audit_creation_method 'by CrystalStructure 3.7.0'
_cell_angle_alpha 90.0000
_cell_angle_beta 94.928(2)
_cell_angle_gamma 90.0000
_cell_formula_units_Z 2
_cell_length_a 12.934(7)
_cell_length_b 5.960(3)
_cell_length_c 16.380(9)
_cell_measurement_reflns_used 4106
_cell_measurement_temperature 173.1
_cell_measurement_theta_max 27.5
_cell_measurement_theta_min 3.1
_cell_volume 1258.0(11)
_computing_cell_refinement CrystalClear
_computing_data_collection CrystalClear
_computing_data_reduction CrystalStructure
_computing_publication_material 'CrystalStructure 3.7.0'
_computing_structure_refinement SHELXL97
_computing_structure_solution SIR97
_diffrn_detector_area_resol_mean 7.31
_diffrn_measured_fraction_theta_full 0.988
_diffrn_measured_fraction_theta_max 0.988
_diffrn_measurement_device_type 'Rigaku Mercury'
_diffrn_measurement_method \w
_diffrn_radiation_monochromator graphite
_diffrn_radiation_source 'fine-focus sealed tube'
_diffrn_radiation_type 'Mo K\a'
_diffrn_radiation_wavelength 0.71070
_diffrn_reflns_av_R_equivalents 0.0266
_diffrn_reflns_av_sigmaI/netI 0.0572
_diffrn_reflns_limit_h_max 16
_diffrn_reflns_limit_h_min -16
_diffrn_reflns_limit_k_max 7
_diffrn_reflns_limit_k_min -7
_diffrn_reflns_limit_l_max 14
_diffrn_reflns_limit_l_min -21
_diffrn_reflns_number 7666
_diffrn_reflns_theta_full 27.48
_diffrn_reflns_theta_max 27.48
_diffrn_reflns_theta_min 3.07
_exptl_absorpt_coefficient_mu 0.240
_exptl_absorpt_correction_T_max 0.953
_exptl_absorpt_correction_T_min 0.687
_exptl_absorpt_correction_type multi-scan
_exptl_absorpt_process_details 'Jacobson, R. (1998) Private communication'
_exptl_crystal_colour colorless
_exptl_crystal_density_diffrn 1.271
_exptl_crystal_density_method 'not measured'
_exptl_crystal_description rod
_exptl_crystal_F_000 512.00
_exptl_crystal_size_max 0.5
_exptl_crystal_size_mid 0.2
_exptl_crystal_size_min 0.2
_refine_diff_density_max 0.369
_refine_diff_density_min -0.260
_refine_diff_density_rms 0.056
_refine_ls_abs_structure_details 'Flack H D (1983), Acta Cryst. A39, 876-881, 2159 Friedel pairs'
_refine_ls_abs_structure_Flack -0.03(9)
_refine_ls_extinction_method none
_refine_ls_goodness_of_fit_ref 1.054
_refine_ls_hydrogen_treatment noref
_refine_ls_matrix_type full
_refine_ls_number_parameters 339
_refine_ls_number_reflns 5290
_refine_ls_number_restraints 401
_refine_ls_restrained_S_all 1.105
_refine_ls_R_factor_all 0.0538
_refine_ls_R_factor_gt 0.0478
_refine_ls_shift/su_max 0.002
_refine_ls_shift/su_mean 0.000
_refine_ls_structure_factor_coef Fsqd
_refine_ls_weighting_details 'w = 1/[\s^2^(Fo^2^)+(0.0722P)^2^+0.0000P] where P=(Fo^2^+2Fc^2^)/3'
_refine_ls_weighting_scheme calc
_refine_ls_wR_factor_gt 0.1278
_refine_ls_wR_factor_ref 0.1349
_reflns_number_gt 4539
_reflns_number_total 5290
_reflns_threshold_expression F^2^>2.0\s(F^2^)
_cod_data_source_file jo062251hsi20070307_093903.cif
_cod_data_source_block '__Sufoximine'
_cod_original_sg_symbol_H-M 'P 21'
_cod_original_formula_sum 'C27 H31 N O3 S2 '
_cod_database_code 4022723

loop_
_symmetry_equiv_pos_site_id
_symmetry_equiv_pos_as_xyz
1 'x, y, z'
2 '-x, y+1/2, -z'

loop_
_atom_site_label
_atom_site_type_symbol
_atom_site_fract_x
_atom_site_fract_y
_atom_site_fract_z
_atom_site_U_iso_or_equiv
_atom_site_adp_type
_atom_site_occupancy
_atom_site_symmetry_multiplicity
_atom_site_calc_flag
_atom_site_refinement_flags
_atom_site_disorder_assembly
_atom_site_disorder_group
S1 S 0.88818(5) 0.00727(14) 0.83804(4) 0.03455(18) Uani 1 1 d . A .
S2 S 0.83927(9) 0.5434(4) 0.53249(7) 0.0443(6) Uani 0.733(5) 1 d PDU A 1
O3 O 0.7748(2) 0.7509(8) 0.5362(3) 0.0598(13) Uani 0.733(5) 1 d PU A 1
N1 N 0.7887(4) 0.3397(8) 0.5876(3) 0.0375(9) Uani 0.733(5) 1 d PU A 1
H1 H 0.7956 0.1986 0.5732 0.045 Uiso 0.733(5) 1 calc PR A 1
C17 C 0.9532(4) 0.6008(8) 0.5982(3) 0.0293(9) Uani 0.733(5) 1 d PDU A 1
C18 C 0.9670(3) 0.8035(8) 0.6384(3) 0.0343(9) Uani 0.733(5) 1 d PDU A 1
H16 H 0.9150 0.9163 0.6318 0.041 Uiso 0.733(5) 1 calc PR A 1
C19 C 1.0569(4) 0.8410(9) 0.6884(3) 0.0358(9) Uani 0.733(5) 1 d PDU A 1
H17 H 1.0657 0.9790 0.7172 0.043 Uiso 0.733(5) 1 calc PR A 1
C20 C 1.1350(4) 0.6782(10) 0.6973(4) 0.0348(9) Uani 0.733(5) 1 d PDU A 1
C21 C 1.1222(5) 0.4853(11) 0.6524(3) 0.0342(9) Uani 0.733(5) 1 d PDU A 1
H18 H 1.1773 0.3793 0.6545 0.041 Uiso 0.733(5) 1 calc PR A 1
C22 C 1.0315(4) 0.4393(9) 0.6037(3) 0.0347(9) Uani 0.733(5) 1 d PDU A 1
H19 H 1.0230 0.3013 0.5749 0.042 Uiso 0.733(5) 1 calc PR A 1
C23 C 1.2308(4) 0.7283(11) 0.7524(4) 0.0484(13) Uani 0.733(5) 1 d PDU A 1
H20 H 1.2808 0.8087 0.7215 0.058 Uiso 0.733(5) 1 calc PR A 1
H21 H 1.2618 0.5875 0.7735 0.058 Uiso 0.733(5) 1 calc PR A 1
H22 H 1.2125 0.8215 0.7983 0.058 Uiso 0.733(5) 1 calc PR A 1
S3 S 0.8472(3) 0.4337(8) 0.5225(2) 0.0353(9) Uiso 0.267(5) 1 d PDU A 2
O4 O 0.7796(8) 0.6357(18) 0.5017(7) 0.050(2) Uiso 0.267(5) 1 d PU A 2
N2 N 0.7993(12) 0.277(2) 0.5953(9) 0.0306(17) Uiso 0.267(5) 1 d PU A 2
H32 H 0.8110 0.1313 0.5978 0.037 Uiso 0.267(5) 1 calc PR A 2
C28 C 0.9556(11) 0.540(2) 0.5893(7) 0.0341(15) Uiso 0.267(5) 1 d PDU A 2
C29 C 0.9557(11) 0.764(2) 0.6151(8) 0.0322(17) Uiso 0.267(5) 1 d PDU A 2
H33 H 0.8983 0.8587 0.5994 0.039 Uiso 0.267(5) 1 calc PR A 2
C30 C 1.0403(11) 0.847(3) 0.6640(9) 0.0348(16) Uiso 0.267(5) 1 d PDU A 2
H34 H 1.0402 1.0009 0.6791 0.042 Uiso 0.267(5) 1 calc PR A 2
C31 C 1.1250(14) 0.717(3) 0.6917(13) 0.0352(15) Uiso 0.267(5) 1 d PDU A 2
C32 C 1.1223(15) 0.480(3) 0.6702(9) 0.0345(15) Uiso 0.267(5) 1 d PDU A 2
H35 H 1.1751 0.3801 0.6917 0.041 Uiso 0.267(5) 1 calc PR A 2
C33 C 1.0394(13) 0.404(3) 0.6168(10) 0.0332(16) Uiso 0.267(5) 1 d PDU A 2
H36 H 1.0402 0.2527 0.5984 0.040 Uiso 0.267(5) 1 calc PR A 2
C34 C 1.2193(12) 0.806(3) 0.7436(11) 0.046(3) Uiso 0.267(5) 1 d PDU A 2
H37 H 1.2690 0.6838 0.7556 0.055 Uiso 0.267(5) 1 calc PR A 2
H38 H 1.1975 0.8667 0.7950 0.055 Uiso 0.267(5) 1 calc PR A 2
H39 H 1.2521 0.9248 0.7135 0.055 Uiso 0.267(5) 1 calc PR A 2
O1 O 0.61533(13) 0.0878(3) 0.79978(11) 0.0248(4) Uani 1 1 d U . .
O2 O 0.67666(14) 0.4378(3) 0.83068(11) 0.0304(4) Uani 1 1 d U . .
C1 C 0.67809(18) 0.2651(4) 0.79288(15) 0.0244(5) Uani 1 1 d U . .
C2 C 0.75329(19) 0.2217(5) 0.72846(16) 0.0270(5) Uani 1 1 d U A .
H2 H 0.7422 0.0665 0.7062 0.032 Uiso 1 1 calc R . .
C3 C 0.7339(2) 0.3931(5) 0.65816(16) 0.0305(6) Uani 1 1 d U . .
H3 H 0.7578 0.5308 0.6797 0.037 Uiso 1 1 calc . . .
C4 C 0.86459(19) 0.2426(5) 0.76869(17) 0.0317(6) Uani 1 1 d U . .
H4 H 0.8729 0.3857 0.7993 0.038 Uiso 1 1 calc R A .
H5 H 0.9147 0.2404 0.7263 0.038 Uiso 1 1 calc R . .
C5 C 1.0126(2) 0.0629(5) 0.88746(17) 0.0308(6) Uani 1 1 d U . .
C6 C 1.0702(2) 0.2584(5) 0.87586(19) 0.0362(6) Uani 1 1 d U A .
H6 H 1.0446 0.3696 0.8377 0.043 Uiso 1 1 calc R . .
C7 C 1.1659(2) 0.2864(6) 0.9216(2) 0.0414(7) Uani 1 1 d U . .
H7 H 1.2058 0.4175 0.9139 0.050 Uiso 1 1 calc R A .
C8 C 1.2033(2) 0.1263(6) 0.9776(2) 0.0433(7) Uani 1 1 d U A .
H8 H 1.2671 0.1499 1.0098 0.052 Uiso 1 1 calc R . .
C9 C 1.1478(2) -0.0673(6) 0.9865(2) 0.0422(7) Uani 1 1 d U . .
H9 H 1.1749 -0.1801 1.0233 0.051 Uiso 1 1 calc R A .
C10 C 1.0523(2) -0.1006(5) 0.94232(18) 0.0377(7) Uani 1 1 d U A .
H10 H 1.0143 -0.2344 0.9495 0.045 Uiso 1 1 calc R . .
C11 C 0.6185(2) 0.4197(5) 0.63334(15) 0.0285(5) Uani 1 1 d U A .
C12 C 0.5613(2) 0.2476(5) 0.59502(16) 0.0322(6) Uani 1 1 d U . .
H11 H 0.5949 0.1109 0.5835 0.039 Uiso 1 1 calc R A .
C13 C 0.4554(2) 0.2712(5) 0.57304(18) 0.0370(6) Uani 1 1 d U A .
H12 H 0.4171 0.1516 0.5467 0.044 Uiso 1 1 calc R . .
C14 C 0.4064(2) 0.4702(6) 0.58994(17) 0.0380(7) Uani 1 1 d U . .
H13 H 0.3342 0.4881 0.5751 0.046 Uiso 1 1 calc R A .
C15 C 0.4628(2) 0.6432(6) 0.62849(18) 0.0401(7) Uani 1 1 d U A .
H14 H 0.4291 0.7796 0.6400 0.048 Uiso 1 1 calc R . .
C16 C 0.5678(2) 0.6194(5) 0.65031(18) 0.0361(6) Uani 1 1 d U . .
H15 H 0.6056 0.7391 0.6769 0.043 Uiso 1 1 calc R A .
C24 C 0.5328(2) 0.0918(5) 0.85623(16) 0.0264(5) Uani 1 1 d U . .
C25 C 0.4933(2) -0.1479(5) 0.85179(17) 0.0312(6) Uani 1 1 d U . .
H23 H 0.4771 -0.1906 0.7943 0.037 Uiso 1 1 calc R . .
H24 H 0.4305 -0.1596 0.8810 0.037 Uiso 1 1 calc R . .
H25 H 0.5467 -0.2485 0.8772 0.037 Uiso 1 1 calc R . .
C26 C 0.4481(2) 0.2537(5) 0.8223(2) 0.0413(7) Uani 1 1 d U . .
H26 H 0.3955 0.2683 0.8616 0.050 Uiso 1 1 calc R . .
H27 H 0.4157 0.1958 0.7702 0.050 Uiso 1 1 calc R . .
H28 H 0.4789 0.4010 0.8133 0.050 Uiso 1 1 calc R . .
C27 C 0.5767(3) 0.1453(6) 0.94282(18) 0.0435(8) Uani 1 1 d U . .
H29 H 0.6415 0.0619 0.9553 0.052 Uiso 1 1 calc R . .
H30 H 0.5265 0.1020 0.9815 0.052 Uiso 1 1 calc R . .
H31 H 0.5906 0.3066 0.9477 0.052 Uiso 1 1 calc R . .

loop_
_atom_site_aniso_label
_atom_site_aniso_U_11
_atom_site_aniso_U_22
_atom_site_aniso_U_33
_atom_site_aniso_U_23
_atom_site_aniso_U_13
_atom_site_aniso_U_12
S1 0.0271(3) 0.0356(4) 0.0405(4) 0.0039(3) 0.0002(3) -0.0019(3)
S2 0.0297(5) 0.0793(15) 0.0237(5) 0.0101(6) 0.0010(4) -0.0191(7)
O3 0.0269(14) 0.086(3) 0.064(2) 0.041(2) -0.0068(15) -0.0091(17)
N1 0.0343(17) 0.052(2) 0.0273(16) -0.0029(18) 0.0078(13) -0.0120(18)
C17 0.0214(13) 0.038(2) 0.0287(15) 0.0040(15) 0.0056(12) -0.0029(16)
C18 0.0276(17) 0.0387(19) 0.037(2) -0.0055(17) 0.0040(16) 0.0025(15)
C19 0.0301(18) 0.0404(17) 0.037(2) -0.0055(18) 0.0011(16) 0.0018(16)
C20 0.0271(16) 0.0412(19) 0.0367(17) 0.0040(17) 0.0068(14) 0.0011(16)
C21 0.0242(14) 0.0423(17) 0.037(2) 0.0002(18) 0.0093(16) 0.0039(14)
C22 0.0285(16) 0.040(2) 0.037(2) 0.0012(16) 0.0081(15) -0.0007(16)
C23 0.037(2) 0.052(3) 0.055(3) 0.006(3) -0.007(2) -0.005(2)
O1 0.0238(8) 0.0263(8) 0.0249(8) -0.0032(7) 0.0046(7) -0.0041(7)
O2 0.0337(10) 0.0278(10) 0.0303(10) -0.0055(8) 0.0057(8) -0.0057(8)
C1 0.0210(11) 0.0292(12) 0.0227(12) 0.0014(10) -0.0002(9) -0.0029(10)
C2 0.0203(10) 0.0340(13) 0.0268(12) -0.0025(11) 0.0029(9) -0.0045(10)
C3 0.0279(12) 0.0400(13) 0.0237(12) 0.0005(11) 0.0031(10) -0.0094(11)
C4 0.0231(12) 0.0388(15) 0.0333(14) -0.0007(12) 0.0032(10) -0.0030(12)
C5 0.0256(11) 0.0346(14) 0.0327(13) 0.0004(11) 0.0047(10) 0.0024(11)
C6 0.0319(13) 0.0378(14) 0.0382(15) 0.0081(13) 0.0001(11) 0.0002(12)
C7 0.0322(14) 0.0416(16) 0.0494(17) 0.0013(14) -0.0024(12) -0.0033(13)
C8 0.0329(14) 0.0509(17) 0.0443(16) 0.0048(14) -0.0069(13) 0.0033(14)
C9 0.0395(15) 0.0445(16) 0.0414(15) 0.0090(14) -0.0038(13) 0.0099(13)
C10 0.0355(14) 0.0367(15) 0.0409(15) 0.0055(13) 0.0042(12) 0.0043(12)
C11 0.0298(12) 0.0349(13) 0.0201(11) 0.0026(11) -0.0022(9) -0.0063(11)
C12 0.0304(12) 0.0372(14) 0.0280(13) 0.0007(12) -0.0040(10) -0.0059(12)
C13 0.0328(13) 0.0453(16) 0.0316(14) 0.0032(13) -0.0045(11) -0.0083(13)
C14 0.0297(12) 0.0556(18) 0.0283(13) 0.0083(13) 0.0004(10) 0.0026(13)
C15 0.0420(15) 0.0462(16) 0.0327(14) 0.0043(13) 0.0069(12) 0.0069(13)
C16 0.0420(15) 0.0389(15) 0.0272(13) 0.0012(12) 0.0014(11) -0.0087(13)
C24 0.0267(12) 0.0263(12) 0.0274(12) -0.0001(10) 0.0095(10) -0.0015(10)
C25 0.0378(15) 0.0278(13) 0.0292(14) 0.0010(11) 0.0090(12) -0.0075(12)
C26 0.0289(13) 0.0300(14) 0.066(2) 0.0049(15) 0.0112(14) 0.0007(12)
C27 0.0555(19) 0.0475(18) 0.0286(15) -0.0051(14) 0.0108(13) -0.0160(15)

loop_
_atom_type_symbol
_atom_type_description
_atom_type_scat_dispersion_real
_atom_type_scat_dispersion_imag
_atom_type_scat_source
C C 0.0033 0.0016 'International Tables Vol C Tables 4.2.6.8 and 6.1.1.4'
H H 0.0000 0.0000 'International Tables Vol C Tables 4.2.6.8 and 6.1.1.4'
N N 0.0061 0.0033 'International Tables Vol C Tables 4.2.6.8 and 6.1.1.4'
O O 0.0106 0.0060 'International Tables Vol C Tables 4.2.6.8 and 6.1.1.4'
S S 0.1246 0.1234 'International Tables Vol C Tables 4.2.6.8 and 6.1.1.4'

loop_
_geom_angle_atom_site_label_1
_geom_angle_atom_site_label_2
_geom_angle_atom_site_label_3
_geom_angle
C5 S1 C4 103.82(13)
O3 S2 N1 109.4(2)
O3 S2 C17 104.6(2)
N1 S2 C17 98.9(2)
C3 N1 S2 120.8(3)
C3 N1 H1 119.6
S2 N1 H1 119.6
C18 C17 C22 120.7(4)
C18 C17 S2 121.5(4)
C22 C17 S2 117.7(4)
C17 C18 C19 119.5(4)
C17 C18 H16 120.3
C19 C18 H16 120.3
C18 C19 C20 120.9(5)
C18 C19 H17 119.6
C20 C19 H17 119.6
C21 C20 C19 118.3(5)
C21 C20 C23 123.2(5)
C19 C20 C23 118.5(5)
C20 C21 C22 122.1(6)
C20 C21 H18 118.9
C22 C21 H18 118.9
C21 C22 C17 118.3(5)
C21 C22 H19 120.8
C17 C22 H19 120.8
C20 C23 H20 109.5
C20 C23 H21 109.5
H20 C23 H21 109.5
C20 C23 H22 109.5
H20 C23 H22 109.5
H21 C23 H22 109.5
O4 S3 N2 111.3(7)
O4 S3 C28 105.0(6)
N2 S3 C28 94.6(6)
C3 N2 S3 118.6(8)
C3 N2 H32 120.7
S3 N2 H32 120.7
C33 C28 C29 118.4(13)
C33 C28 S3 121.9(10)
C29 C28 S3 119.7(11)
C30 C29 C28 119.5(13)
C30 C29 H33 120.2
C28 C29 H33 120.2
C31 C30 C29 123.4(14)
C31 C30 H34 118.3
C29 C30 H34 118.3
C30 C31 C32 117.6(15)
C30 C31 C34 124.0(14)
C32 C31 C34 118.4(13)
C33 C32 C31 117.8(16)
C33 C32 H35 121.1
C31 C32 H35 121.1
C28 C33 C32 123.0(15)
C28 C33 H36 118.5
C32 C33 H36 118.5
C31 C34 H37 109.5
C31 C34 H38 109.5
H37 C34 H38 109.5
C31 C34 H39 109.5
H37 C34 H39 109.5
H38 C34 H39 109.5
C1 O1 C24 121.10(19)
O2 C1 O1 126.5(2)
O2 C1 C2 122.9(2)
O1 C1 C2 110.6(2)
C1 C2 C4 108.7(2)
C1 C2 C3 109.4(2)
C4 C2 C3 110.7(2)
C1 C2 H2 109.3
C4 C2 H2 109.3
C3 C2 H2 109.3
N1 C3 C11 110.3(3)
N1 C3 C2 113.1(3)
C11 C3 C2 111.2(2)
C11 C3 N2 116.6(6)
C2 C3 N2 97.8(5)
N1 C3 H3 109.1
C11 C3 H3 107.1
C2 C3 H3 105.8
N2 C3 H3 117.5
C2 C4 S1 107.87(19)
C2 C4 H4 110.1
S1 C4 H4 110.1
C2 C4 H5 110.1
S1 C4 H5 110.1
H4 C4 H5 108.4
C10 C5 C6 119.8(3)
C10 C5 S1 115.7(2)
C6 C5 S1 124.4(2)
C7 C6 C5 118.7(3)
C7 C6 H6 120.6
C5 C6 H6 120.6
C8 C7 C6 121.0(3)
C8 C7 H7 119.5
C6 C7 H7 119.5
C9 C8 C7 119.6(3)
C9 C8 H8 120.2
C7 C8 H8 120.2
C8 C9 C10 120.9(3)
C8 C9 H9 119.5
C10 C9 H9 119.5
C9 C10 C5 119.8(3)
C9 C10 H10 120.1
C5 C10 H10 120.1
C12 C11 C16 118.7(3)
C12 C11 C3 121.2(3)
C16 C11 C3 120.1(2)
C11 C12 C13 121.2(3)
C11 C12 H11 119.4
C13 C12 H11 119.4
C14 C13 C12 119.4(3)
C14 C13 H12 120.3
C12 C13 H12 120.3
C15 C14 C13 119.8(3)
C15 C14 H13 120.1
C13 C14 H13 120.1
C16 C15 C14 120.7(3)
C16 C15 H14 119.7
C14 C15 H14 119.7
C15 C16 C11 120.2(3)
C15 C16 H15 119.9
C11 C16 H15 119.9
O1 C24 C27 111.0(2)
O1 C24 C25 102.38(19)
C27 C24 C25 109.9(2)
O1 C24 C26 108.5(2)
C27 C24 C26 114.0(3)
C25 C24 C26 110.4(2)
C24 C25 H23 109.5
C24 C25 H24 109.5
H23 C25 H24 109.5
C24 C25 H25 109.5
H23 C25 H25 109.5
H24 C25 H25 109.5
C24 C26 H26 109.5
C24 C26 H27 109.5
H26 C26 H27 109.5
C24 C26 H28 109.5
H26 C26 H28 109.5
H27 C26 H28 109.5
C24 C27 H29 109.5
C24 C27 H30 109.5
H29 C27 H30 109.5
C24 C27 H31 109.5
H29 C27 H31 109.5
H30 C27 H31 109.5

loop_
_geom_bond_atom_site_label_1
_geom_bond_atom_site_label_2
_geom_bond_distance
S1 C5 1.770(3)
S1 C4 1.814(3)
S2 O3 1.495(5)
S2 N1 1.679(5)
S2 C17 1.782(5)
N1 C3 1.443(6)
N1 H1 0.8800
C17 C18 1.380(6)
C17 C22 1.394(7)
C18 C19 1.382(6)
C18 H16 0.9500
C19 C20 1.399(7)
C19 H17 0.9500
C20 C21 1.368(7)
C20 C23 1.500(6)
C21 C22 1.388(6)
C21 H18 0.9500
C22 H19 0.9500
C23 H20 0.9800
C23 H21 0.9800
C23 H22 0.9800
S3 O4 1.509(11)
S3 N2 1.676(15)
S3 C28 1.817(16)
N2 C3 1.552(15)
N2 H32 0.8800
C28 C33 1.397(15)
C28 C29 1.401(14)
C29 C30 1.390(14)
C29 H33 0.9500
C30 C31 1.387(15)
C30 H34 0.9500
C31 C32 1.455(17)
C31 C34 1.521(16)
C32 C33 1.399(16)
C32 H35 0.9500
C33 H36 0.9500
C34 H37 0.9800
C34 H38 0.9800
C34 H39 0.9800
O1 C1 1.343(3)
O1 C24 1.471(3)
O2 C1 1.202(3)
C1 C2 1.517(4)
C2 C4 1.536(3)
C2 C3 1.544(4)
C2 H2 1.0000
C3 C11 1.521(4)
C3 H3 0.9351
C4 H4 0.9900
C4 H5 0.9900
C5 C10 1.393(4)
C5 C6 1.404(4)
C6 C7 1.401(4)
C6 H6 0.9500
C7 C8 1.382(4)
C7 H7 0.9500
C8 C9 1.374(5)
C8 H8 0.9500
C9 C10 1.390(4)
C9 H9 0.9500
C10 H10 0.9500
C11 C12 1.383(4)
C11 C16 1.398(4)
C12 C13 1.394(4)
C12 H11 0.9500
C13 C14 1.384(4)
C13 H12 0.9500
C14 C15 1.384(5)
C14 H13 0.9500
C15 C16 1.380(4)
C15 H14 0.9500
C16 H15 0.9500
C24 C27 1.516(4)
C24 C25 1.517(4)
C24 C26 1.528(4)
C25 H23 0.9800
C25 H24 0.9800
C25 H25 0.9800
C26 H26 0.9800
C26 H27 0.9800
C26 H28 0.9800
C27 H29 0.9800
C27 H30 0.9800
C27 H31 0.9800

loop_
_geom_torsion_atom_site_label_1
_geom_torsion_atom_site_label_2
_geom_torsion_atom_site_label_3
_geom_torsion_atom_site_label_4
_geom_torsion
O3 S2 N1 C3 -30.4(4)
C17 S2 N1 C3 78.6(4)
O3 S2 C17 C18 -0.7(4)
N1 S2 C17 C18 -113.5(4)
O3 S2 C17 C22 -176.6(4)
N1 S2 C17 C22 70.6(4)
C22 C17 C18 C19 -3.8(6)
S2 C17 C18 C19 -179.6(4)
C17 C18 C19 C20 1.5(7)
C18 C19 C20 C21 2.9(9)
C18 C19 C20 C23 -180.0(5)
C19 C20 C21 C22 -5.1(9)
C23 C20 C21 C22 177.9(6)
C20 C21 C22 C17 2.9(8)
C18 C17 C22 C21 1.7(7)
S2 C17 C22 C21 177.7(4)
O4 S3 N2 C3 -28.4(12)
C28 S3 N2 C3 79.7(10)
O4 S3 C28 C33 -175.3(11)
N2 S3 C28 C33 71.3(11)
O4 S3 C28 C29 5.4(9)
N2 S3 C28 C29 -108.0(9)
C33 C28 C29 C30 2.9(16)
S3 C28 C29 C30 -177.8(10)
C28 C29 C30 C31 -2(2)
C29 C30 C31 C32 -2(3)
C29 C30 C31 C34 178.6(17)
C30 C31 C32 C33 6(3)
C34 C31 C32 C33 -174.7(17)
C29 C28 C33 C32 1(2)
S3 C28 C33 C32 -178.0(13)
C31 C32 C33 C28 -6(3)
C24 O1 C1 O2 1.5(4)
C24 O1 C1 C2 -177.8(2)
O2 C1 C2 C4 59.0(3)
O1 C1 C2 C4 -121.7(2)
O2 C1 C2 C3 -62.0(3)
O1 C1 C2 C3 117.3(2)
S2 N1 C3 C11 91.6(4)
S2 N1 C3 C2 -143.2(3)
S2 N1 C3 N2 -151(3)
C1 C2 C3 N1 -169.4(3)
C4 C2 C3 N1 70.8(3)
C1 C2 C3 C11 -44.7(3)
C4 C2 C3 C11 -164.5(2)
C1 C2 C3 N2 -167.2(6)
C4 C2 C3 N2 73.0(6)
S3 N2 C3 N1 17.3(18)
S3 N2 C3 C11 86.5(10)
S3 N2 C3 C2 -155.1(8)
C1 C2 C4 S1 69.3(2)
C3 C2 C4 S1 -170.48(19)
C5 S1 C4 C2 -174.67(19)
C4 S1 C5 C10 -177.1(2)
C4 S1 C5 C6 4.3(3)
C10 C5 C6 C7 -1.4(4)
S1 C5 C6 C7 177.2(2)
C5 C6 C7 C8 -0.5(5)
C6 C7 C8 C9 2.5(5)
C7 C8 C9 C10 -2.6(5)
C8 C9 C10 C5 0.8(5)
C6 C5 C10 C9 1.3(4)
S1 C5 C10 C9 -177.4(2)
N1 C3 C11 C12 57.8(4)
C2 C3 C11 C12 -68.4(3)
N2 C3 C11 C12 42.5(7)
N1 C3 C11 C16 -123.2(3)
C2 C3 C11 C16 110.5(3)
N2 C3 C11 C16 -138.5(6)
C16 C11 C12 C13 0.4(4)
C3 C11 C12 C13 179.3(3)
C11 C12 C13 C14 -0.1(4)
C12 C13 C14 C15 -0.1(4)
C13 C14 C15 C16 0.0(4)
C14 C15 C16 C11 0.3(4)
C12 C11 C16 C15 -0.4(4)
C3 C11 C16 C15 -179.4(3)
C1 O1 C24 C27 -55.6(3)
C1 O1 C24 C25 -172.8(2)
C1 O1 C24 C26 70.4(3)
